data_7133129
loop_
_publ_author_name
'Steiner, Lorenz'
'&#x106;orovi&#x107;, Miljan Z'
'Dup&#xe9;, Antoine'
'M&#xf6;sch-Zanetti, Nadia C'

_publ_section_title
;
 Vinyl-pyrazole as a biomimetic acetaldehyde surrogate.
;
_journal_issue 54
_journal_name_full 'Chemical communications (Cambridge, England)'
_journal_page_first 6873
_journal_page_last 6876
_journal_paper_doi 10.1039/d4cc01305k
_journal_volume 60
_journal_year 2024
_chemical_formula_moiety 'C13 H16 Br2 N4 O3 W'
_chemical_formula_sum 'C13 H16 Br2 N4 O3 W'
_chemical_formula_weight 619.97
_chemical_name_systematic tricarbonyl-dibromo-bis(3,5-dimethyl-1H-pyrazole)-tungsten
_space_group_crystal_system monoclinic
_space_group_IT_number 14
_space_group_name_Hall '-P 2yn'
_space_group_name_H-M_alt 'P 1 21/n 1'
_atom_sites_solution_hydrogens mixed
_atom_sites_solution_primary dual
_audit_creation_date 2024-05-13
_audit_creation_method
;
Olex2 1.5-ac6-019
(compiled 2024.02.14 svn.r2f8d729c for Rigaku Oxford Diffraction, GUI svn.r6920)
;
_audit_update_record
;
2024-05-13 deposited with the CCDC.	2024-05-23 downloaded from the CCDC.
;
_cell_angle_alpha 90
_cell_angle_beta 91.105(2)
_cell_angle_gamma 90
_cell_formula_units_Z 4
_cell_length_a 10.5949(2)
_cell_length_b 14.4051(3)
_cell_length_c 11.7972(3)
_cell_measurement_reflns_used 60547
_cell_measurement_temperature 100.00(10)
_cell_measurement_theta_max 33.1300
_cell_measurement_theta_min 2.2000
_cell_volume 1800.16(7)
_computing_cell_refinement 'CrysAlisPro 1.171.43.104a (Rigaku OD, 2023)'
_computing_data_collection 'APEX2 (Bruker, 2014)'
_computing_data_reduction 'CrysAlisPro 1.171.43.104a (Rigaku OD, 2023)'
_computing_molecular_graphics 'Olex2 1.5-ac6-019 (Dolomanov et al., 2009)'
_computing_publication_material 'Olex2 1.5-ac6-019 (Dolomanov et al., 2009)'
_computing_structure_refinement 'SHELXL 2019/3 (Sheldrick, 2015)'
_computing_structure_solution 'SHELXT 2018/2 (Sheldrick, 2018)'
_diffrn_ambient_temperature 100.00(10)
_diffrn_detector_area_resol_mean 7.9
_diffrn_detector_type 'CCD area detector'
_diffrn_measured_fraction_theta_full 1.000
_diffrn_measured_fraction_theta_max 1.000
_diffrn_measurement_details
;
List of Runs (angles in degrees, time in seconds):

  # Type    Start    End  Width  t~exp~   \w     \q     \k     \f   Frames
#--------------------------------------------------------------------------
  1  \w    -99.59   4.41   1.00   20.00    --  -21.24 -73.76-154.25  104
  2  \w    -99.59   4.41   1.00   20.00    --  -21.24 -73.76 -34.25  104
  3  \w    -53.58  19.42   1.00   20.00    --  -21.24  88.88-152.23   73
  4  \w    -53.58  19.42   1.00   20.00    --  -21.24  88.88 -32.23   73
  5  \w    -53.58  19.42   1.00   20.00    --  -21.24  88.88  87.77   73
  6  \w    -99.59   4.41   1.00   20.00    --  -21.24 -73.76  25.75  104
  7  \w    -99.59   4.41   1.00   20.00    --  -21.24 -73.76 145.75  104
  8  \w    -53.58  19.42   1.00   20.00    --  -21.24  88.88 -92.23   73
  9  \f     -9.83 350.17   1.00   20.00  58.62 -21.24  30.17    --   360
 10  \w    -53.58  19.42   1.00   20.00    --  -21.24  88.88  27.77   73
 11  \w    -53.58  19.42   1.00   20.00    --  -21.24  88.88 147.77   73
 12  \w    306.42 307.42   1.00   20.00    --  -21.24  88.88 147.77    1
 13  \f   -332.86  27.14   1.00   20.00   7.24 -21.24 -77.15    --   360
 14  \w    -99.59   4.41   1.00   20.00    --  -21.24 -73.76 -94.25  104
 15  \w    -99.59   4.41   1.00   20.00    --  -21.24 -73.76  85.75  104
 16  \f   -350.17   9.83   1.00   20.00  -7.37 -21.24 -30.17    --   360
 17  \w    -85.59  20.41   1.00   20.00    --   -6.24 -73.76 115.75  106
;
_diffrn_measurement_device_type 'Bruker APEX-II CCD'
_diffrn_measurement_method '\w and \f scans'
_diffrn_radiation_monochromator 'multilayer monochromator'
_diffrn_radiation_probe x-ray
_diffrn_radiation_type 'Mo K\a'
_diffrn_radiation_wavelength 0.71073
_diffrn_reflns_av_R_equivalents 0.1121
_diffrn_reflns_av_unetI/netI 0.0281
_diffrn_reflns_Laue_measured_fraction_full 1.000
_diffrn_reflns_Laue_measured_fraction_max 1.000
_diffrn_reflns_limit_h_max 14
_diffrn_reflns_limit_h_min -14
_diffrn_reflns_limit_k_max 19
_diffrn_reflns_limit_k_min -19
_diffrn_reflns_limit_l_max 15
_diffrn_reflns_limit_l_min -15
_diffrn_reflns_number 95310
_diffrn_reflns_point_group_measured_fraction_full 1.000
_diffrn_reflns_point_group_measured_fraction_max 1.000
_diffrn_reflns_theta_full 25.242
_diffrn_reflns_theta_max 28.280
_diffrn_reflns_theta_min 2.232
_diffrn_source 'Incoatec microfocus sealed tube'
_exptl_absorpt_coefficient_mu 10.874
_exptl_absorpt_correction_T_max 0.02646
_exptl_absorpt_correction_T_min 0.00914
_exptl_absorpt_correction_type sphere
_exptl_absorpt_process_details
;
CrysAlisPro 1.171.43.104a (Rigaku Oxford Diffraction, 2023)
Spherical absorption correction
using equivalent radius and absorption coefficient.
Empirical absorption correction using spherical harmonics,
implemented in SCALE3 ABSPACK scaling algorithm.
;
_exptl_crystal_colour orange
_exptl_crystal_colour_primary orange
_exptl_crystal_density_diffrn 2.288
_exptl_crystal_description plate
_exptl_crystal_F_000 1160
_exptl_crystal_recrystallization_method 'recrystallized in DCM / heptane'
_exptl_crystal_size_max 0.22
_exptl_crystal_size_mid 0.17
_exptl_crystal_size_min 0.11
_exptl_crystal_size_rad 0.400
_refine_diff_density_max 3.696
_refine_diff_density_min -1.029
_refine_diff_density_rms 0.180
_refine_ls_extinction_method none
_refine_ls_goodness_of_fit_ref 1.054
_refine_ls_hydrogen_treatment mixed
_refine_ls_matrix_type full
_refine_ls_number_parameters 220
_refine_ls_number_reflns 4465
_refine_ls_number_restraints 2
_refine_ls_restrained_S_all 1.053
_refine_ls_R_factor_all 0.0428
_refine_ls_R_factor_gt 0.0343
_refine_ls_shift/su_max 0.001
_refine_ls_shift/su_mean 0.000
_refine_ls_structure_factor_coef Fsqd
_refine_ls_weighting_details 'w=1/[\s^2^(Fo^2^)+(0.0524P)^2^+1.1396P] where P=(Fo^2^+2Fc^2^)/3'
_refine_ls_weighting_scheme calc
_refine_ls_wR_factor_gt 0.0824
_refine_ls_wR_factor_ref 0.0860
_reflns_Friedel_coverage 0.000
_reflns_number_gt 3787
_reflns_number_total 4465
_reflns_threshold_expression 'I > 2\s(I)'
_cod_data_source_file d4cc01305k2.cif
_cod_data_source_block lst216_1
_cod_depositor_comments 'Adding full bibliography for 7133129--7133132.cif.'
_cod_database_code 7133129
_shelx_shelxl_version_number 2019/3
_chemical_oxdiff_formula C13H16Br2N4O3W
_shelx_space_group_comment
;
The symmetry employed for this shelxl refinement is uniquely defined
by the following loop, which should always be used as a source of
symmetry information in preference to the above space-group names.
They are only intended as comments.
;
_shelx_estimated_absorpt_t_max 0.381
_shelx_estimated_absorpt_t_min 0.198
_olex2_refinement_description
;
1. Fixed Uiso
 At 1.2 times of:
  All C(H) groups
 At 1.5 times of:
  All C(H,H,H) groups
2. Restrained distances
 N2-H2 = N4-H4
 0.88 with sigma of 0.001
3.a Aromatic/amide H refined with riding coordinates:
 C6(H6), C11(H11)
3.b Idealised Me refined as rotating group:
 C4(H41,H42,H43), C8(H81,H82,H83), C9(H91,H92,H93), C13(H131,H132,H133)
;
_olex2_submission_special_instructions 'No special instructions were received'
_oxdiff_exptl_absorpt_empirical_details
;
Empirical correction (ABSPACK) includes:
- Absorption correction using spherical harmonics
- Frame scaling
- Detector area scaling
;
_oxdiff_exptl_absorpt_empirical_full_max 5.827
_oxdiff_exptl_absorpt_empirical_full_min 0.262

loop_
_space_group_symop_operation_xyz
'x, y, z'
'-x+1/2, y+1/2, -z+1/2'
'-x, -y, -z'
'x-1/2, -y-1/2, z-1/2'

loop_
_atom_site_label
_atom_site_type_symbol
_atom_site_fract_x
_atom_site_fract_y
_atom_site_fract_z
_atom_site_U_iso_or_equiv
_atom_site_adp_type
_atom_site_occupancy
_atom_site_site_symmetry_order
_atom_site_calc_flag
_atom_site_refinement_flags_posn
_atom_site_refinement_flags_adp
_atom_site_refinement_flags_occupancy
_atom_site_disorder_assembly
_atom_site_disorder_group
W1 W 0.62270(2) 0.63908(2) 0.68970(2) 0.02936(8) Uani 1 1 d . . . . .
Br1 Br 0.53536(5) 0.58306(4) 0.88580(4) 0.03502(12) Uani 1 1 d . . . . .
Br2 Br 0.39673(5) 0.59332(3) 0.60004(4) 0.03247(12) Uani 1 1 d . . . . .
C1 C 0.7638(5) 0.6749(4) 0.7927(4) 0.0346(11) Uani 1 1 d . . . . .
O1 O 0.8482(4) 0.6907(3) 0.8528(4) 0.0445(9) Uani 1 1 d . . . . .
C2 C 0.7830(5) 0.5998(4) 0.6192(5) 0.0395(12) Uani 1 1 d . . . . .
O2 O 0.8782(4) 0.5794(3) 0.5791(4) 0.0537(11) Uani 1 1 d . . . . .
C3 C 0.6362(5) 0.5022(4) 0.6905(4) 0.0335(11) Uani 1 1 d . . . . .
O3 O 0.6361(4) 0.4213(3) 0.6913(3) 0.0429(9) Uani 1 1 d . . . . .
N1 N 0.5302(4) 0.7761(3) 0.7223(3) 0.0321(9) Uani 1 1 d . . . . .
N2 N 0.4571(4) 0.8162(3) 0.6374(4) 0.0357(10) Uani 1 1 d D . . . .
H2 H 0.437(5) 0.783(2) 0.577(2) 0.031(14) Uiso 1 1 d D . . . .
C4 C 0.5985(6) 0.8254(4) 0.9187(5) 0.0425(13) Uani 1 1 d . . . . .
H41 H 0.568195 0.768049 0.953512 0.064 Uiso 1 1 calc R U . . .
H42 H 0.580819 0.878092 0.968509 0.064 Uiso 1 1 calc R U . . .
H43 H 0.689662 0.820944 0.907300 0.064 Uiso 1 1 calc R U . . .
C5 C 0.5325(5) 0.8395(4) 0.8067(5) 0.0353(11) Uani 1 1 d . . . . .
C6 C 0.4613(6) 0.9176(4) 0.7743(5) 0.0425(13) Uani 1 1 d . . . . .
H6 H 0.447177 0.971526 0.818608 0.051 Uiso 1 1 calc R U . . .
C7 C 0.4155(5) 0.9010(4) 0.6653(5) 0.0401(12) Uani 1 1 d . . . . .
C8 C 0.3406(6) 0.9602(4) 0.5847(6) 0.0526(16) Uani 1 1 d . . . . .
H81 H 0.394984 1.008891 0.554231 0.079 Uiso 1 1 calc R U . . .
H82 H 0.270297 0.988786 0.624628 0.079 Uiso 1 1 calc R U . . .
H83 H 0.307527 0.921781 0.522364 0.079 Uiso 1 1 calc R U . . .
N3 N 0.6424(4) 0.7090(3) 0.5223(3) 0.0319(9) Uani 1 1 d . . . . .
N4 N 0.6044(4) 0.6670(3) 0.4229(4) 0.0337(9) Uani 1 1 d D . . . .
H4 H 0.573(5) 0.6104(13) 0.419(5) 0.044(18) Uiso 1 1 d D . . . .
C9 C 0.7711(6) 0.8457(4) 0.5766(5) 0.0404(13) Uani 1 1 d . . . . .
H91 H 0.705099 0.880903 0.614608 0.061 Uiso 1 1 calc R U . . .
H92 H 0.828416 0.888702 0.538960 0.061 Uiso 1 1 calc R U . . .
H93 H 0.818687 0.808858 0.632709 0.061 Uiso 1 1 calc R U . . .
C10 C 0.7119(5) 0.7824(3) 0.4904(4) 0.0301(10) Uani 1 1 d . . . . .
C11 C 0.7163(5) 0.7867(4) 0.3723(4) 0.0333(10) Uani 1 1 d . . . . .
H11 H 0.759285 0.831531 0.328390 0.040 Uiso 1 1 calc R U . . .
C12 C 0.6459(5) 0.7130(4) 0.3321(4) 0.0346(11) Uani 1 1 d . . . . .
C13 C 0.6107(6) 0.6855(5) 0.2133(5) 0.0467(14) Uani 1 1 d . . . . .
H131 H 0.610253 0.617636 0.207210 0.070 Uiso 1 1 calc R U . . .
H132 H 0.672346 0.711206 0.160965 0.070 Uiso 1 1 calc R U . . .
H133 H 0.526550 0.709612 0.193935 0.070 Uiso 1 1 calc R U . . .

loop_
_atom_site_aniso_label
_atom_site_aniso_U_11
_atom_site_aniso_U_22
_atom_site_aniso_U_33
_atom_site_aniso_U_23
_atom_site_aniso_U_13
_atom_site_aniso_U_12
W1 0.03168(12) 0.02803(11) 0.02823(11) 0.00363(7) -0.00267(8) -0.00150(8)
Br1 0.0360(3) 0.0390(3) 0.0302(2) 0.0055(2) 0.00224(19) -0.0003(2)
Br2 0.0322(3) 0.0328(2) 0.0323(2) 0.00119(19) -0.00279(19) -0.0034(2)
C1 0.040(3) 0.033(3) 0.031(2) 0.005(2) 0.004(2) 0.004(2)
O1 0.039(2) 0.044(2) 0.050(2) 0.0042(19) -0.0119(18) -0.0058(18)
C2 0.035(3) 0.047(3) 0.037(3) 0.012(2) 0.007(2) 0.006(2)
O2 0.049(3) 0.058(3) 0.055(3) 0.017(2) 0.011(2) 0.011(2)
C3 0.034(3) 0.040(3) 0.027(2) 0.002(2) -0.002(2) 0.004(2)
O3 0.054(3) 0.037(2) 0.038(2) 0.0026(16) -0.0036(18) 0.0010(18)
N1 0.034(2) 0.032(2) 0.030(2) 0.0015(17) -0.0028(17) -0.0021(17)
N2 0.038(2) 0.034(2) 0.035(2) 0.0008(19) -0.0085(19) 0.0031(19)
C4 0.046(3) 0.044(3) 0.038(3) -0.002(2) -0.007(2) -0.001(3)
C5 0.035(3) 0.034(3) 0.037(3) -0.001(2) 0.001(2) -0.002(2)
C6 0.044(3) 0.032(3) 0.051(3) -0.006(2) -0.003(3) 0.003(2)
C7 0.037(3) 0.033(3) 0.050(3) -0.001(2) -0.008(2) 0.001(2)
C8 0.055(4) 0.039(3) 0.063(4) 0.003(3) -0.017(3) 0.007(3)
N3 0.032(2) 0.033(2) 0.031(2) -0.0009(17) -0.0029(17) -0.0037(17)
N4 0.031(2) 0.039(2) 0.031(2) -0.0028(18) 0.0013(17) -0.0070(18)
C9 0.044(3) 0.040(3) 0.037(3) 0.002(2) -0.003(2) -0.014(2)
C10 0.028(2) 0.030(2) 0.032(2) 0.0021(19) -0.0013(19) -0.0005(19)
C11 0.032(3) 0.036(3) 0.033(2) 0.002(2) 0.0043(19) -0.001(2)
C12 0.031(3) 0.042(3) 0.032(2) 0.000(2) 0.003(2) -0.004(2)
C13 0.043(3) 0.066(4) 0.032(3) -0.007(3) 0.002(2) -0.008(3)

loop_
_atom_type_symbol
_atom_type_description
_atom_type_scat_dispersion_real
_atom_type_scat_dispersion_imag
_atom_type_scat_source
C C 0.0033 0.0016 'International Tables Vol C Tables 4.2.6.8 and 6.1.1.4'
H H 0.0000 0.0000 'International Tables Vol C Tables 4.2.6.8 and 6.1.1.4'
N N 0.0061 0.0033 'International Tables Vol C Tables 4.2.6.8 and 6.1.1.4'
O O 0.0106 0.0060 'International Tables Vol C Tables 4.2.6.8 and 6.1.1.4'
Br Br -0.2901 2.4595 'International Tables Vol C Tables 4.2.6.8 and 6.1.1.4'
W W -0.8490 6.8722 'International Tables Vol C Tables 4.2.6.8 and 6.1.1.4'

loop_
_geom_angle_atom_site_label_1
_geom_angle_atom_site_label_2
_geom_angle_atom_site_label_3
_geom_angle
_geom_angle_site_symmetry_1
_geom_angle_site_symmetry_3
_geom_angle_publ_flag
Br1 W1 Br2 86.849(17) . . ?
C1 W1 Br1 79.30(15) . . ?
C1 W1 Br2 164.95(16) . . ?
C1 W1 C2 71.9(2) . . ?
C1 W1 N1 89.58(18) . . ?
C1 W1 N3 110.13(18) . . ?
C2 W1 Br1 126.70(15) . . ?
C2 W1 Br2 121.90(17) . . ?
C2 W1 N1 134.7(2) . . ?
C2 W1 N3 70.30(19) . . ?
C3 W1 Br1 73.55(14) . . ?
C3 W1 Br2 79.67(14) . . ?
C3 W1 C1 101.8(2) . . ?
C3 W1 C2 69.9(2) . . ?
C3 W1 N1 155.46(19) . . ?
C3 W1 N3 116.52(18) . . ?
N1 W1 Br1 87.54(11) . . ?
N1 W1 Br2 83.91(10) . . ?
N3 W1 Br1 162.99(11) . . ?
N3 W1 Br2 81.92(11) . . ?
N3 W1 N1 78.63(16) . . ?
O1 C1 W1 176.2(5) . . ?
O2 C2 W1 177.9(6) . . ?
O3 C3 W1 175.8(5) . . ?
N2 N1 W1 119.1(3) . . ?
C5 N1 W1 136.1(3) . . ?
C5 N1 N2 104.7(4) . . ?
N1 N2 H2 118(3) . . ?
C7 N2 N1 112.7(4) . . ?
C7 N2 H2 129(3) . . ?
H41 C4 H42 109.5 . . ?
H41 C4 H43 109.5 . . ?
H42 C4 H43 109.5 . . ?
C5 C4 H41 109.5 . . ?
C5 C4 H42 109.5 . . ?
C5 C4 H43 109.5 . . ?
N1 C5 C4 124.1(5) . . ?
N1 C5 C6 109.8(5) . . ?
C6 C5 C4 126.1(5) . . ?
C5 C6 H6 126.5 . . ?
C7 C6 C5 106.9(5) . . ?
C7 C6 H6 126.5 . . ?
N2 C7 C6 105.9(5) . . ?
N2 C7 C8 122.5(5) . . ?
C6 C7 C8 131.6(5) . . ?
C7 C8 H81 109.5 . . ?
C7 C8 H82 109.5 . . ?
C7 C8 H83 109.5 . . ?
H81 C8 H82 109.5 . . ?
H81 C8 H83 109.5 . . ?
H82 C8 H83 109.5 . . ?
N4 N3 W1 121.8(3) . . ?
C10 N3 W1 131.5(3) . . ?
C10 N3 N4 105.1(4) . . ?
N3 N4 H4 124(4) . . ?
C12 N4 N3 111.8(4) . . ?
C12 N4 H4 123(4) . . ?
H91 C9 H92 109.5 . . ?
H91 C9 H93 109.5 . . ?
H92 C9 H93 109.5 . . ?
C10 C9 H91 109.5 . . ?
C10 C9 H92 109.5 . . ?
C10 C9 H93 109.5 . . ?
N3 C10 C9 120.9(5) . . ?
N3 C10 C11 110.0(4) . . ?
C11 C10 C9 129.1(5) . . ?
C10 C11 H11 126.8 . . ?
C12 C11 C10 106.3(5) . . ?
C12 C11 H11 126.8 . . ?
N4 C12 C11 106.8(4) . . ?
N4 C12 C13 122.6(5) . . ?
C11 C12 C13 130.5(5) . . ?
C12 C13 H131 109.5 . . ?
C12 C13 H132 109.5 . . ?
C12 C13 H133 109.5 . . ?
H131 C13 H132 109.5 . . ?
H131 C13 H133 109.5 . . ?
H132 C13 H133 109.5 . . ?

loop_
_geom_bond_atom_site_label_1
_geom_bond_atom_site_label_2
_geom_bond_distance
_geom_bond_site_symmetry_2
_geom_bond_publ_flag
W1 Br1 2.6347(5) . ?
W1 Br2 2.6810(5) . ?
W1 C1 1.976(5) . ?
W1 C2 1.988(6) . ?
W1 C3 1.976(6) . ?
W1 N1 2.240(4) . ?
W1 N3 2.230(4) . ?
C1 O1 1.154(6) . ?
C2 O2 1.160(7) . ?
C3 O3 1.166(7) . ?
N1 N2 1.380(5) . ?
N1 C5 1.351(7) . ?
N2 H2 0.8800(10) . ?
N2 C7 1.342(7) . ?
C4 H41 0.9800 . ?
C4 H42 0.9800 . ?
C4 H43 0.9800 . ?
C4 C5 1.497(7) . ?
C5 C6 1.403(8) . ?
C6 H6 0.9500 . ?
C6 C7 1.386(8) . ?
C7 C8 1.494(8) . ?
C8 H81 0.9800 . ?
C8 H82 0.9800 . ?
C8 H83 0.9800 . ?
N3 N4 1.372(6) . ?
N3 C10 1.347(6) . ?
N4 H4 0.8800(10) . ?
N4 C12 1.341(7) . ?
C9 H91 0.9800 . ?
C9 H92 0.9800 . ?
C9 H93 0.9800 . ?
C9 C10 1.495(7) . ?
C10 C11 1.397(7) . ?
C11 H11 0.9500 . ?
C11 C12 1.377(7) . ?
C12 C13 1.496(7) . ?
C13 H131 0.9800 . ?
C13 H132 0.9800 . ?
C13 H133 0.9800 . ?

loop_
_geom_torsion_atom_site_label_1
_geom_torsion_atom_site_label_2
_geom_torsion_atom_site_label_3
_geom_torsion_atom_site_label_4
_geom_torsion
_geom_torsion_site_symmetry_1
_geom_torsion_site_symmetry_2
_geom_torsion_site_symmetry_3
_geom_torsion_site_symmetry_4
_geom_torsion_publ_flag
W1 N1 N2 C7 -175.2(4) . . . . ?
W1 N1 C5 C4 -7.0(9) . . . . ?
W1 N1 C5 C6 174.8(4) . . . . ?
W1 N3 N4 C12 -168.3(4) . . . . ?
W1 N3 C10 C9 -14.3(7) . . . . ?
W1 N3 C10 C11 165.9(4) . . . . ?
N1 N2 C7 C6 -0.9(7) . . . . ?
N1 N2 C7 C8 176.6(5) . . . . ?
N1 C5 C6 C7 -0.8(7) . . . . ?
N2 N1 C5 C4 178.4(5) . . . . ?
N2 N1 C5 C6 0.2(6) . . . . ?
C4 C5 C6 C7 -178.9(6) . . . . ?
C5 N1 N2 C7 0.5(6) . . . . ?
C5 C6 C7 N2 1.0(7) . . . . ?
C5 C6 C7 C8 -176.2(7) . . . . ?
N3 N4 C12 C11 1.4(6) . . . . ?
N3 N4 C12 C13 -175.9(5) . . . . ?
N3 C10 C11 C12 0.3(6) . . . . ?
N4 N3 C10 C9 -179.6(5) . . . . ?
N4 N3 C10 C11 0.5(6) . . . . ?
C9 C10 C11 C12 -179.5(5) . . . . ?
C10 N3 N4 C12 -1.2(6) . . . . ?
C10 C11 C12 N4 -1.0(6) . . . . ?
C10 C11 C12 C13 176.0(6) . . . . ?
